data_4072446
loop_
_publ_author_name
'Newman, Christopher P.'
'Deeth, Robert J.'
'Clarkson, Guy J.'
'Rourke, Jonathan P.'

_publ_section_title
;
 Synthesis of Mixed NHC/L Platinum(II) Complexes:&#x00A0; Restricted
 Rotation of the NHC Group
;
_journal_issue 25
_journal_name_full Organometallics
_journal_page_first 6225
_journal_paper_doi 10.1021/om700671y
_journal_volume 26
_journal_year 2007
_chemical_formula_sum 'C34 H34 Cl4 N4 Pt'
_chemical_formula_weight 835.54
_chemical_name_systematic
;
 ?
;
_space_group_IT_number 14
_symmetry_cell_setting monoclinic
_symmetry_space_group_name_Hall '-P 2ybc'
_symmetry_space_group_name_H-M 'P 1 21/c 1'
_atom_sites_solution_hydrogens geom
_atom_sites_solution_primary direct
_atom_sites_solution_secondary difmap
_audit_creation_method SHELXL-97
_cell_angle_alpha 90.00
_cell_angle_beta 92.554(8)
_cell_angle_gamma 90.00
_cell_formula_units_Z 2
_cell_length_a 9.690(3)
_cell_length_b 11.996(4)
_cell_length_c 14.311(5)
_cell_measurement_reflns_used 6560
_cell_measurement_temperature 180(2)
_cell_measurement_theta_max 28.85
_cell_measurement_theta_min 3
_cell_volume 1661.9(10)
_computing_cell_refinement 'SAINT (Siemens, 1995)'
_computing_data_collection 'SMART (Siemens, 1994)'
_computing_data_reduction 'SAINT (Siemens, 1995)'
_computing_molecular_graphics 'SHELXTL (Sheldrick, 1997)'
_computing_publication_material 'SHELXTL (Sheldrick, 1997)'
_computing_structure_refinement 'SHELXL-97 (Sheldrick, 1997)'
_computing_structure_solution 'SHELXS-97 (Sheldrick, 1990)'
_diffrn_ambient_temperature 180(2)
_diffrn_detector_area_resol_mean 8.192
_diffrn_measured_fraction_theta_full 0.941
_diffrn_measured_fraction_theta_max 0.941
_diffrn_measurement_device_type 'Siemens SMART diffractometer'
_diffrn_measurement_method '\w scans'
_diffrn_radiation_monochromator graphite
_diffrn_radiation_source 'normal-focus sealed tube'
_diffrn_radiation_type MoK\a
_diffrn_radiation_wavelength 0.71073
_diffrn_reflns_av_R_equivalents 0.0452
_diffrn_reflns_av_sigmaI/netI 0.0379
_diffrn_reflns_limit_h_max 13
_diffrn_reflns_limit_h_min -13
_diffrn_reflns_limit_k_max 16
_diffrn_reflns_limit_k_min -16
_diffrn_reflns_limit_l_max 19
_diffrn_reflns_limit_l_min -19
_diffrn_reflns_number 20677
_diffrn_reflns_theta_full 28.94
_diffrn_reflns_theta_max 28.94
_diffrn_reflns_theta_min 2.10
_diffrn_standards_decay_% nil
_exptl_absorpt_coefficient_mu 4.574
_exptl_absorpt_correction_T_max 0.93
_exptl_absorpt_correction_T_min 0.70
_exptl_absorpt_correction_type multi-scan
_exptl_absorpt_process_details 'SADABS (Sheldrick, 1996)'
_exptl_crystal_colour yellow
_exptl_crystal_density_diffrn 1.670
_exptl_crystal_density_method 'not measured'
_exptl_crystal_description block
_exptl_crystal_F_000 824
_exptl_crystal_size_max 0.20
_exptl_crystal_size_mid 0.16
_exptl_crystal_size_min 0.12
_refine_diff_density_max 1.293
_refine_diff_density_min -0.705
_refine_diff_density_rms 0.109
_refine_ls_extinction_method none
_refine_ls_goodness_of_fit_ref 0.976
_refine_ls_hydrogen_treatment mixed
_refine_ls_matrix_type full
_refine_ls_number_parameters 196
_refine_ls_number_reflns 4126
_refine_ls_number_restraints 0
_refine_ls_restrained_S_all 0.976
_refine_ls_R_factor_all 0.0443
_refine_ls_R_factor_gt 0.0264
_refine_ls_shift/su_max 0.000
_refine_ls_shift/su_mean 0.000
_refine_ls_structure_factor_coef Fsqd
_refine_ls_weighting_details 'calc w=1/[\s^2^(Fo^2^)+(0.0354P)^2^+0.0000P] where P=(Fo^2^+2Fc^2^)/3'
_refine_ls_weighting_scheme calc
_refine_ls_wR_factor_gt 0.0597
_refine_ls_wR_factor_ref 0.0635
_reflns_number_gt 3017
_reflns_number_total 4126
_reflns_threshold_expression >2sigma(I)
_cod_data_source_file cifs.cif
_cod_data_source_block 7
_cod_depositor_comments
;
The following automatic conversions were performed:

'_symmetry_cell_setting' value 'Monoclinic' changed to 'monoclinic'
according to /home/saulius/struct/CIF-dictionaries/cif_core.dic
dictionary named 'cif_core.dic' version 2.4.1 from 2010-06-29.

Automatic conversion script
Id: cif_fix_values 1715 2011-07-08 13:25:40Z adriana 
;
_cod_original_sg_symbol_H-M P2(1)/c
_cod_database_code 4072446

loop_
_symmetry_equiv_pos_as_xyz
'x, y, z'
'-x, y+1/2, -z+1/2'
'-x, -y, -z'
'x, -y-1/2, z-1/2'

loop_
_atom_site_label
_atom_site_type_symbol
_atom_site_fract_x
_atom_site_fract_y
_atom_site_fract_z
_atom_site_U_iso_or_equiv
_atom_site_adp_type
_atom_site_occupancy
_atom_site_symmetry_multiplicity
_atom_site_calc_flag
_atom_site_refinement_flags
Pt1 Pt 0.5000 0.5000 0.5000 0.02393(6) Uani 1 2 d S
Cl1 Cl 0.27732(9) 0.45326(8) 0.44844(6) 0.03479(19) Uani 1 1 d .
Cl2 Cl 0.58766(9) 0.35464(7) 0.41511(6) 0.0354(2) Uani 1 1 d .
C1 C 0.6367(4) 0.8641(3) 0.4567(3) 0.0375(9) Uani 1 1 d .
H1A H 0.6344 0.7982 0.4934 0.045 Uiso 1 1 calc R
C2 C 0.6738(4) 0.9645(4) 0.4992(3) 0.0417(9) Uani 1 1 d .
H2A H 0.6969 0.9675 0.5643 0.050 Uiso 1 1 calc R
C3 C 0.6767(4) 1.0610(3) 0.4447(3) 0.0429(10) Uani 1 1 d .
H3A H 0.7027 1.1300 0.4730 0.051 Uiso 1 1 calc R
C4 C 0.6426(4) 1.0570(3) 0.3518(3) 0.0436(10) Uani 1 1 d .
H4A H 0.6449 1.1233 0.3157 0.052 Uiso 1 1 calc R
C5 C 0.6040(4) 0.9565(4) 0.3084(3) 0.0394(9) Uani 1 1 d .
H5A H 0.5789 0.9544 0.2435 0.047 Uiso 1 1 calc R
C6 C 0.6031(3) 0.8586(3) 0.3623(3) 0.0317(8) Uani 1 1 d .
C7 C 0.5669(4) 0.7494(3) 0.3168(3) 0.0396(9) Uani 1 1 d .
H7A H 0.5235 0.7006 0.3629 0.048 Uiso 1 1 calc R
H7B H 0.4984 0.7625 0.2646 0.048 Uiso 1 1 calc R
N8 N 0.6879(3) 0.6919(2) 0.28051(19) 0.0308(6) Uani 1 1 d .
C9 C 0.7488(4) 0.6017(3) 0.3173(2) 0.0338(8) Uani 1 1 d .
H9A H 0.7191 0.5621 0.3703 0.041 Uiso 1 1 calc R
N10 N 0.8578(3) 0.5755(2) 0.2685(2) 0.0321(7) Uani 1 1 d .
C11 C 0.8681(5) 0.6528(3) 0.1971(3) 0.0427(10) Uani 1 1 d .
H11A H 0.9363 0.6547 0.1515 0.051 Uiso 1 1 calc R
C12 C 0.7617(4) 0.7250(3) 0.2052(3) 0.0406(9) Uani 1 1 d .
H12A H 0.7416 0.7874 0.1660 0.049 Uiso 1 1 calc R
C13 C 0.9506(5) 0.4786(3) 0.2868(3) 0.0450(10) Uani 1 1 d .
H13A H 0.9307 0.4456 0.3481 0.054 Uiso 1 1 calc R
H13B H 1.0477 0.5045 0.2899 0.054 Uiso 1 1 calc R
C14 C 0.9327(4) 0.3913(3) 0.2122(3) 0.0343(8) Uani 1 1 d .
C15 C 0.8238(4) 0.3154(3) 0.2138(3) 0.0440(10) Uani 1 1 d .
H15A H 0.7581 0.3211 0.2609 0.053 Uiso 1 1 calc R
C16 C 0.8108(4) 0.2319(3) 0.1473(3) 0.0451(10) Uani 1 1 d .
H16A H 0.7367 0.1803 0.1494 0.054 Uiso 1 1 calc R
C17 C 0.9042(4) 0.2229(3) 0.0780(3) 0.0385(9) Uani 1 1 d .
H17A H 0.8947 0.1655 0.0324 0.046 Uiso 1 1 calc R
C18 C 1.0110(4) 0.2973(3) 0.0754(3) 0.0408(9) Uani 1 1 d .
H18A H 1.0759 0.2911 0.0278 0.049 Uiso 1 1 calc R
C19 C 1.0259(4) 0.3822(3) 0.1417(3) 0.0377(9) Uani 1 1 d .
H19A H 1.0999 0.4338 0.1386 0.045 Uiso 1 1 calc R

loop_
_atom_site_aniso_label
_atom_site_aniso_U_11
_atom_site_aniso_U_22
_atom_site_aniso_U_33
_atom_site_aniso_U_23
_atom_site_aniso_U_13
_atom_site_aniso_U_12
Pt1 0.03357(10) 0.01799(9) 0.02037(9) 0.00007(8) 0.00267(6) 0.00219(9)
Cl1 0.0369(5) 0.0324(4) 0.0347(5) -0.0054(4) -0.0020(4) 0.0011(4)
Cl2 0.0430(5) 0.0276(4) 0.0358(5) -0.0094(4) 0.0038(4) 0.0062(4)
C1 0.035(2) 0.037(2) 0.041(2) 0.0088(17) 0.0061(16) 0.0072(16)
C2 0.042(2) 0.047(2) 0.035(2) -0.0054(17) 0.0005(17) 0.0112(18)
C3 0.042(2) 0.031(2) 0.056(3) -0.0084(19) -0.0003(19) 0.0104(18)
C4 0.052(2) 0.024(2) 0.054(3) 0.0045(18) 0.002(2) 0.0111(18)
C5 0.041(2) 0.0367(19) 0.040(2) 0.0000(18) -0.0022(17) 0.0058(18)
C6 0.0260(17) 0.0269(18) 0.042(2) 0.0017(16) 0.0032(15) 0.0052(14)
C7 0.0284(19) 0.035(2) 0.055(2) 0.0018(17) -0.0028(17) -0.0040(16)
N8 0.0362(16) 0.0235(14) 0.0321(15) -0.0024(12) -0.0048(13) -0.0041(12)
C9 0.041(2) 0.0278(18) 0.0319(19) 0.0041(14) -0.0030(16) -0.0074(15)
N10 0.0382(17) 0.0263(15) 0.0315(16) -0.0010(12) -0.0020(13) -0.0014(13)
C11 0.064(3) 0.028(2) 0.037(2) -0.0017(16) 0.0123(19) -0.004(2)
C12 0.068(3) 0.0252(19) 0.0288(19) 0.0042(15) 0.0022(18) -0.0016(19)
C13 0.047(2) 0.040(3) 0.047(2) -0.0055(17) -0.0120(19) 0.0080(17)
C14 0.0323(19) 0.0314(19) 0.039(2) 0.0008(15) -0.0030(16) 0.0080(15)
C15 0.036(2) 0.041(2) 0.056(3) -0.0050(19) 0.0159(19) -0.0067(18)
C16 0.032(2) 0.036(2) 0.068(3) -0.004(2) 0.0114(19) -0.0061(17)
C17 0.036(2) 0.037(2) 0.042(2) -0.0041(17) -0.0016(17) 0.0014(17)
C18 0.035(2) 0.050(2) 0.038(2) 0.0019(18) 0.0095(17) 0.0013(18)
C19 0.0278(18) 0.040(2) 0.046(2) 0.0056(17) 0.0019(16) -0.0069(16)

loop_
_atom_type_symbol
_atom_type_description
_atom_type_scat_dispersion_real
_atom_type_scat_dispersion_imag
_atom_type_scat_source
C C 0.0033 0.0016 'International Tables Vol C Tables 4.2.6.8 and 6.1.1.4'
H H 0.0000 0.0000 'International Tables Vol C Tables 4.2.6.8 and 6.1.1.4'
N N 0.0061 0.0033 'International Tables Vol C Tables 4.2.6.8 and 6.1.1.4'
Cl Cl 0.1484 0.1585 'International Tables Vol C Tables 4.2.6.8 and 6.1.1.4'
Pt Pt -1.7033 8.3905 'International Tables Vol C Tables 4.2.6.8 and 6.1.1.4'

loop_
_geom_angle_atom_site_label_1
_geom_angle_atom_site_label_2
_geom_angle_atom_site_label_3
_geom_angle
_geom_angle_site_symmetry_1
_geom_angle_site_symmetry_3
Cl2 Pt1 Cl2 180.00(4) 3_666 .
Cl2 Pt1 Cl1 89.49(4) 3_666 .
Cl2 Pt1 Cl1 90.51(4) . .
Cl2 Pt1 Cl1 90.51(4) 3_666 3_666
Cl2 Pt1 Cl1 89.49(4) . 3_666
Cl1 Pt1 Cl1 180.0 . 3_666
C6 C1 C2 121.0(4) . .
C6 C1 H1A 119.5 . .
C2 C1 H1A 119.5 . .
C1 C2 C3 119.1(4) . .
C1 C2 H2A 120.5 . .
C3 C2 H2A 120.5 . .
C4 C3 C2 120.5(4) . .
C4 C3 H3A 119.8 . .
C2 C3 H3A 119.8 . .
C3 C4 C5 121.0(4) . .
C3 C4 H4A 119.5 . .
C5 C4 H4A 119.5 . .
C4 C5 C6 118.9(4) . .
C4 C5 H5A 120.5 . .
C6 C5 H5A 120.5 . .
C1 C6 C5 119.5(4) . .
C1 C6 C7 120.6(3) . .
C5 C6 C7 119.9(3) . .
N8 C7 C6 112.9(3) . .
N8 C7 H7A 109.0 . .
C6 C7 H7A 109.0 . .
N8 C7 H7B 109.0 . .
C6 C7 H7B 109.0 . .
H7A C7 H7B 107.8 . .
C9 N8 C12 107.9(3) . .
C9 N8 C7 126.0(3) . .
C12 N8 C7 126.0(3) . .
N10 C9 N8 109.4(3) . .
N10 C9 H9A 125.3 . .
N8 C9 H9A 125.3 . .
C9 N10 C11 108.3(3) . .
C9 N10 C13 125.5(3) . .
C11 N10 C13 126.2(3) . .
C12 C11 N10 106.6(3) . .
C12 C11 H11A 126.7 . .
N10 C11 H11A 126.7 . .
C11 C12 N8 107.8(3) . .
C11 C12 H12A 126.1 . .
N8 C12 H12A 126.1 . .
N10 C13 C14 111.8(3) . .
N10 C13 H13A 109.3 . .
C14 C13 H13A 109.3 . .
N10 C13 H13B 109.3 . .
C14 C13 H13B 109.3 . .
H13A C13 H13B 107.9 . .
C19 C14 C15 118.6(3) . .
C19 C14 C13 120.9(4) . .
C15 C14 C13 120.5(4) . .
C16 C15 C14 120.4(4) . .
C16 C15 H15A 119.8 . .
C14 C15 H15A 119.8 . .
C17 C16 C15 120.7(4) . .
C17 C16 H16A 119.7 . .
C15 C16 H16A 119.7 . .
C18 C17 C16 119.4(4) . .
C18 C17 H17A 120.3 . .
C16 C17 H17A 120.3 . .
C17 C18 C19 120.9(3) . .
C17 C18 H18A 119.6 . .
C19 C18 H18A 119.6 . .
C14 C19 C18 120.1(3) . .
C14 C19 H19A 120.0 . .
C18 C19 H19A 120.0 . .

loop_
_geom_bond_atom_site_label_1
_geom_bond_atom_site_label_2
_geom_bond_distance
_geom_bond_site_symmetry_2
Pt1 Cl2 2.3086(10) 3_666
Pt1 Cl2 2.3086(10) .
Pt1 Cl1 2.3179(11) .
Pt1 Cl1 2.3179(11) 3_666
C1 C6 1.377(5) .
C1 C2 1.389(6) .
C1 H1A 0.9500 .
C2 C3 1.396(6) .
C2 H2A 0.9500 .
C3 C4 1.357(6) .
C3 H3A 0.9500 .
C4 C5 1.400(6) .
C4 H4A 0.9500 .
C5 C6 1.405(5) .
C5 H5A 0.9500 .
C6 C7 1.497(5) .
C7 N8 1.475(5) .
C7 H7A 0.9900 .
C7 H7B 0.9900 .
N8 C9 1.330(4) .
N8 C12 1.378(5) .
C9 N10 1.330(4) .
C9 H9A 0.9500 .
N10 C11 1.386(5) .
N10 C13 1.485(5) .
C11 C12 1.356(6) .
C11 H11A 0.9500 .
C12 H12A 0.9500 .
C13 C14 1.500(5) .
C13 H13A 0.9900 .
C13 H13B 0.9900 .
C14 C19 1.388(5) .
C14 C15 1.394(5) .
C15 C16 1.385(6) .
C15 H15A 0.9500 .
C16 C17 1.376(5) .
C16 H16A 0.9500 .
C17 C18 1.369(5) .
C17 H17A 0.9500 .
C18 C19 1.394(5) .
C18 H18A 0.9500 .
C19 H19A 0.9500 .

loop_
_geom_hbond_atom_site_label_D
_geom_hbond_atom_site_label_H
_geom_hbond_atom_site_label_A
_geom_hbond_distance_DH
_geom_hbond_distance_HA
_geom_hbond_distance_DA
_geom_hbond_angle_DHA
_geom_hbond_site_symmetry_A
C9 H9A Cl2 0.95 2.88 3.657(4) 139.7 .
C15 H15A Cl2 0.95 2.84 3.787(4) 172.6 .
C9 H9A Cl1 0.95 2.60 3.436(4) 147.2 3_666
C1 H1A Cl1 0.95 3.23 4.114(4) 155.0 3_666
C1 H1A Cl2 0.95 3.16 3.915(4) 138.2 3_666
C13 H13B Cl1 0.99 3.17 3.849(4) 127.4 1_655
C5 H5A Cl1 0.95 3.13 3.899(4) 138.8 2_655
C5 H5A Cl2 0.95 2.98 3.826(4) 149.6 2_655
C7 H7B Cl2 0.99 2.89 3.796(4) 152.9 2_655
C12 H12A Cl1 0.95 2.58 3.521(4) 171.8 2_655
